data_4020483
loop_
_publ_author_name
'Jye-Shane Yang'
'Yan-Duo Lin'
'Ya-Ho Chang'
'Shin-Shin Wang'

_journal_name_full 'Journal of Organic Chemistry'
_journal_page_first 6066
_journal_page_last 6073
_journal_paper_doi 10.1021/jo0509049
_journal_volume 70
_journal_year 2005
_chemical_formula_sum 'C18 H17 N3'
_chemical_formula_weight 275.35
_space_group_IT_number 14
_symmetry_cell_setting monoclinic
_symmetry_space_group_name_Hall '-P 2ybc'
_symmetry_space_group_name_H-M 'P 1 21/c 1'
_cell_angle_alpha 90.00
_cell_angle_beta 97.140(3)
_cell_angle_gamma 90.00
_cell_formula_units_Z 4
_cell_length_a 10.0747(12)
_cell_length_b 14.7392(18)
_cell_length_c 10.1360(12)
_cell_measurement_temperature 297(2)
_cell_volume 1493.5(3)
_diffrn_ambient_temperature 297(2)
_exptl_crystal_density_diffrn 1.225
_cod_depositor_comments
;
The following automatic conversions were performed:
'_symmetry_cell_setting' value 'Monoclinic' changed to 'monoclinic'
according to '/home/saulius/struct/CIF-dictionaries/cif_core.dic'
dictionary named 'cif_core.dic' version 2.4.1 from 2010-06-29.

Automatic conversion script
Id: cif_fix_enum 1527 2010-12-29 10:47:43Z saulius 
;
_cod_original_sg_symbol_H-M 'P 21/c'
_cod_database_code 4020483

loop_
_symmetry_equiv_pos_as_xyz
'x, y, z'
'-x, y+1/2, -z+1/2'
'-x, -y, -z'
'x, -y-1/2, z-1/2'

loop_
_atom_site_label
_atom_site_type_symbol
_atom_site_fract_x
_atom_site_fract_y
_atom_site_fract_z
_atom_site_U_iso_or_equiv
_atom_site_adp_type
_atom_site_occupancy
_atom_site_symmetry_multiplicity
_atom_site_calc_flag
_atom_site_refinement_flags
_atom_site_disorder_assembly
_atom_site_disorder_group
N1 N 0.12663(11) 0.16114(8) 0.86386(11) 0.0483(3) Uani 1 1 d . . .
N2 N 0.32801(13) 0.08580(8) 0.85182(12) 0.0593(4) Uani 1 1 d . . .
N3 N 0.13599(13) 0.31575(9) 0.90385(13) 0.0625(4) Uani 1 1 d . . .
C1 C 0.19463(15) 0.08076(10) 0.84287(13) 0.0448(4) Uani 1 1 d . . .
C2 C 0.12575(15) -0.00018(10) 0.81896(15) 0.0563(4) Uani 1 1 d . . .
C3 C 0.19700(19) -0.07796(11) 0.80458(16) 0.0672(5) Uani 1 1 d . . .
C4 C 0.3335(2) -0.07437(12) 0.81426(17) 0.0735(5) Uani 1 1 d . . .
C5 C 0.39420(16) 0.00815(12) 0.83667(17) 0.0699(5) Uani 1 1 d . . .
C6 C 0.17360(14) 0.24761(10) 0.83146(14) 0.0462(4) Uani 1 1 d . . .
C7 C 0.24630(15) 0.26003(11) 0.72500(15) 0.0558(4) Uani 1 1 d . . .
C8 C 0.28241(16) 0.34706(12) 0.69501(16) 0.0667(5) Uani 1 1 d . . .
C9 C 0.24556(18) 0.41792(11) 0.7706(2) 0.0767(5) Uani 1 1 d . . .
C10 C 0.17345(18) 0.39935(11) 0.8720(2) 0.0758(5) Uani 1 1 d . . .
C11 C -0.00380(14) 0.15693(10) 0.91286(14) 0.0515(4) Uani 1 1 d . . .
C12 C -0.12293(14) 0.16005(9) 0.80605(14) 0.0424(4) Uani 1 1 d . . .
C13 C -0.11126(14) 0.15244(9) 0.67181(15) 0.0500(4) Uani 1 1 d . . .
C14 C -0.22407(16) 0.15209(10) 0.57809(14) 0.0542(4) Uani 1 1 d . . .
C15 C -0.35148(15) 0.15970(10) 0.61480(15) 0.0546(4) Uani 1 1 d . . .
C16 C -0.36249(15) 0.16886(10) 0.74935(16) 0.0544(4) Uani 1 1 d . . .
C17 C -0.25047(15) 0.16859(9) 0.84298(14) 0.0486(4) Uani 1 1 d . . .
C18 C -0.47215(17) 0.15551(14) 0.51395(18) 0.0968(7) Uani 1 1 d . . .
H2A H 0.0340 -0.0011 0.8067 0.080 Uiso 1 1 d . . .
H3A H 0.1473 -0.1335 0.7892 0.080 Uiso 1 1 d . . .
H4A H 0.3881 -0.1259 0.8074 0.080 Uiso 1 1 d . . .
H5A H 0.4916 0.0136 0.8481 0.080 Uiso 1 1 d . . .
H7A H 0.2684 0.2104 0.6699 0.080 Uiso 1 1 d . . .
H8A H 0.3315 0.3545 0.6145 0.080 Uiso 1 1 d . . .
H9A H 0.2678 0.4789 0.7558 0.080 Uiso 1 1 d . . .
H10A H 0.1442 0.4482 0.9326 0.080 Uiso 1 1 d . . .
H11A H -0.0069 0.2055 0.9735 0.080 Uiso 1 1 d . . .
H11B H -0.0074 0.0996 0.9643 0.080 Uiso 1 1 d . . .
H13A H -0.0215 0.1471 0.6427 0.080 Uiso 1 1 d . . .
H14A H -0.2134 0.1438 0.4867 0.080 Uiso 1 1 d . . .
H16A H -0.4504 0.1740 0.7758 0.080 Uiso 1 1 d . . .
H17A H -0.2608 0.1719 0.9397 0.080 Uiso 1 1 d . . .
H18A H -0.4543 0.1547 0.4304 0.080 Uiso 1 1 d . . .
H18B H -0.5420 0.1314 0.5473 0.080 Uiso 1 1 d . . .
H18C H -0.5138 0.2079 0.4995 0.080 Uiso 1 1 d . . .

loop_
_atom_site_aniso_label
_atom_site_aniso_U_11
_atom_site_aniso_U_22
_atom_site_aniso_U_33
_atom_site_aniso_U_23
_atom_site_aniso_U_13
_atom_site_aniso_U_12
N1 0.0427(8) 0.0422(7) 0.0610(8) 0.0014(6) 0.0109(6) -0.0021(6)
N2 0.0500(9) 0.0507(9) 0.0788(10) -0.0014(7) 0.0140(7) 0.0028(7)
N3 0.0676(10) 0.0445(9) 0.0755(10) 0.0002(7) 0.0088(7) 0.0072(7)
C1 0.0466(10) 0.0426(9) 0.0457(9) 0.0024(7) 0.0070(7) -0.0026(8)
C2 0.0582(11) 0.0475(10) 0.0625(10) 0.0045(8) 0.0044(8) -0.0086(9)
C3 0.0864(15) 0.0448(11) 0.0704(12) 0.0017(9) 0.0102(10) -0.0129(10)
C4 0.0910(16) 0.0496(12) 0.0843(13) 0.0048(10) 0.0287(11) 0.0131(11)
C5 0.0588(12) 0.0585(12) 0.0960(14) 0.0036(10) 0.0236(10) 0.0074(10)
C6 0.0391(9) 0.0421(9) 0.0547(10) 0.0033(8) -0.0043(7) -0.0008(7)
C7 0.0521(10) 0.0563(11) 0.0584(10) 0.0049(8) 0.0045(8) -0.0092(9)
C8 0.0559(12) 0.0688(13) 0.0731(12) 0.0190(10) -0.0007(9) -0.0078(10)
C9 0.0673(13) 0.0442(11) 0.1148(16) 0.0231(11) -0.0034(11) -0.0030(10)
C10 0.0789(14) 0.0454(11) 0.1024(15) 0.0031(11) 0.0089(11) 0.0081(10)
C11 0.0472(10) 0.0557(10) 0.0528(9) -0.0008(8) 0.0118(8) -0.0027(8)
C12 0.0436(9) 0.0337(8) 0.0510(9) 0.0029(7) 0.0099(7) -0.0023(7)
C13 0.0503(10) 0.0474(10) 0.0538(10) 0.0062(8) 0.0130(8) 0.0017(8)
C14 0.0579(11) 0.0564(11) 0.0488(10) 0.0043(8) 0.0087(9) 0.0016(9)
C15 0.0478(11) 0.0543(10) 0.0600(11) 0.0050(8) -0.0003(8) -0.0007(8)
C16 0.0445(10) 0.0493(10) 0.0710(11) 0.0001(9) 0.0137(8) 0.0004(8)
C17 0.0498(10) 0.0431(9) 0.0551(9) -0.0005(8) 0.0143(8) -0.0019(8)
C18 0.0599(13) 0.149(2) 0.0793(13) 0.0156(13) -0.0010(10) 0.0051(12)

loop_
_geom_bond_atom_site_label_1
_geom_bond_atom_site_label_2
_geom_bond_distance
_geom_bond_site_symmetry_2
_geom_bond_publ_flag
N1 C1 1.3980(16) . ?
N1 C6 1.4125(16) . ?
N1 C11 1.4626(17) . ?
N2 C1 1.3377(16) . ?
N2 C5 1.3431(19) . ?
N3 C6 1.3265(16) . ?
N3 C10 1.3398(19) . ?
C1 C2 1.3863(18) . ?
C2 C3 1.370(2) . ?
C3 C4 1.367(2) . ?
C4 C5 1.368(2) . ?
C6 C7 1.3896(18) . ?
C7 C8 1.377(2) . ?
C8 C9 1.374(2) . ?
C9 C10 1.358(2) . ?
C11 C12 1.5139(19) . ?
C12 C13 1.3848(18) . ?
C12 C17 1.3880(18) . ?
C13 C14 1.3878(19) . ?
C14 C15 1.3847(19) . ?
C15 C16 1.3885(19) . ?
C15 C18 1.489(2) . ?
C16 C17 1.381(2) . ?

loop_
_cod_related_entry_id
_cod_related_entry_database
_cod_related_entry_code
1 ChemSpider 9566617
